data_4033006
loop_
_publ_author_name
'Li, Jiaheng'
'Xu, Cong'
'Wei, Na'
'Wang, Mang'

_publ_section_title
;
 Synthesis of 2,2-Difluorinated 4-Isoflavanols/4-Thioisoflavanols via a
 Base-Catalyzed [4 + 2] Annulation Reaction of gem-Difluoroolefins.
;
_journal_issue 21
_journal_name_full 'The Journal of organic chemistry'
_journal_page_first 11348
_journal_page_last 11357
_journal_paper_doi 10.1021/acs.joc.7b01635
_journal_volume 82
_journal_year 2017
_chemical_formula_moiety 'C15 H11 F2 N O4'
_chemical_formula_sum 'C15 H11 F2 N O4'
_chemical_formula_weight 307.25
_chemical_name_systematic
; 
 ? 
;
_space_group_IT_number 14
_symmetry_cell_setting monoclinic
_symmetry_space_group_name_Hall '-P 2yn'
_symmetry_space_group_name_H-M 'P 1 21/n 1'
_atom_sites_solution_hydrogens geom
_atom_sites_solution_primary direct
_atom_sites_solution_secondary difmap
_audit_creation_method SHELXL-97
_cell_angle_alpha 90.00
_cell_angle_beta 98.250(2)
_cell_angle_gamma 90.00
_cell_formula_units_Z 4
_cell_length_a 11.9896(14)
_cell_length_b 8.0336(9)
_cell_length_c 14.0539(16)
_cell_measurement_reflns_used 9962
_cell_measurement_temperature 296(2)
_cell_measurement_theta_max 28.272
_cell_measurement_theta_min 2.407
_cell_volume 1339.7(3)
_computing_structure_refinement 'SHELXL-97 (Sheldrick, 1997)'
_computing_structure_solution 'SHELXS-97 (Sheldrick, 1990)'
_diffrn_ambient_temperature 296(2)
_diffrn_measured_fraction_theta_full 0.998
_diffrn_measured_fraction_theta_max 0.998
_diffrn_measurement_device_type MoK\a
_diffrn_radiation_monochromator graphite
_diffrn_radiation_source 'fine-focus sealed tube'
_diffrn_radiation_type MoK\a
_diffrn_radiation_wavelength 0.71073
_diffrn_reflns_av_R_equivalents 0.0366
_diffrn_reflns_av_sigmaI/netI 0.0366
_diffrn_reflns_limit_h_max 16
_diffrn_reflns_limit_h_min -15
_diffrn_reflns_limit_k_max 10
_diffrn_reflns_limit_k_min -5
_diffrn_reflns_limit_l_max 18
_diffrn_reflns_limit_l_min -18
_diffrn_reflns_number 9449
_diffrn_reflns_theta_full 28.37
_diffrn_reflns_theta_max 28.37
_diffrn_reflns_theta_min 2.09
_exptl_absorpt_coefficient_mu 0.129
_exptl_crystal_colour colorless
_exptl_crystal_density_diffrn 1.523
_exptl_crystal_density_method 'not measured'
_exptl_crystal_description block
_exptl_crystal_F_000 632
_exptl_crystal_size_max 0.589
_exptl_crystal_size_mid 0.234
_exptl_crystal_size_min 0.192
_refine_diff_density_max 0.298
_refine_diff_density_min -0.237
_refine_diff_density_rms 0.055
_refine_ls_extinction_coef 0.021(3)
_refine_ls_extinction_expression Fc^*^=kFc[1+0.001xFc^2^\l^3^/sin(2\q)]^-1/4^
_refine_ls_extinction_method SHELXL
_refine_ls_goodness_of_fit_ref 1.037
_refine_ls_hydrogen_treatment mixed
_refine_ls_matrix_type full
_refine_ls_number_parameters 201
_refine_ls_number_reflns 3353
_refine_ls_number_restraints 0
_refine_ls_restrained_S_all 1.037
_refine_ls_R_factor_all 0.0550
_refine_ls_R_factor_gt 0.0440
_refine_ls_shift/su_max 0.000
_refine_ls_shift/su_mean 0.000
_refine_ls_structure_factor_coef Fsqd
_refine_ls_weighting_details 'calc w=1/[\s^2^(Fo^2^)+(0.0578P)^2^+0.2962P] where P=(Fo^2^+2Fc^2^)/3'
_refine_ls_weighting_scheme calc
_refine_ls_wR_factor_gt 0.1129
_refine_ls_wR_factor_ref 0.1207
_reflns_number_gt 2707
_reflns_number_total 3353
_reflns_threshold_expression >2sigma(I)
_cod_data_source_file jo7b01635_si_002.cif
_cod_data_source_block ljh11
_cod_depositor_comments 'Adding full bibliography for 4033006.cif.'
_cod_original_sg_symbol_H-M 'P 21/n'
_cod_database_code 4033006

loop_
_symmetry_equiv_pos_as_xyz
'x, y, z'
'-x+1/2, y+1/2, -z+1/2'
'-x, -y, -z'
'x-1/2, -y-1/2, z-1/2'

loop_
_atom_site_label
_atom_site_type_symbol
_atom_site_fract_x
_atom_site_fract_y
_atom_site_fract_z
_atom_site_U_iso_or_equiv
_atom_site_adp_type
_atom_site_occupancy
_atom_site_symmetry_multiplicity
_atom_site_calc_flag
_atom_site_refinement_flags
F2 F 0.94925(9) 0.16497(13) 0.84623(6) 0.0601(3) Uani 1 1 d .
N1 N 0.80485(11) 0.32825(16) 0.48864(8) 0.0442(3) Uani 1 1 d .
C3 C 0.90646(10) 0.30235(17) 0.69430(8) 0.0326(3) Uani 1 1 d .
H3 H 0.8550 0.3887 0.6648 0.039 Uiso 1 1 calc R
O1 O 1.11300(8) 0.25913(15) 0.72766(8) 0.0488(3) Uani 1 1 d .
H1 H 1.1159 0.2305 0.7840 0.073 Uiso 1 1 calc R
O4 O 0.87154(8) 0.41470(14) 0.84642(7) 0.0482(3) Uani 1 1 d .
F1 F 0.77372(9) 0.20182(15) 0.79020(8) 0.0675(3) Uani 1 1 d .
C7 C 0.89093(10) 0.15396(16) 0.62727(9) 0.0322(3) Uani 1 1 d .
C1 C 1.02570(10) 0.37801(18) 0.70499(9) 0.0351(3) Uani 1 1 d .
H1A H 1.0351 0.4270 0.6428 0.042 Uiso 1 1 calc R
C9 C 0.84044(11) 0.16700(17) 0.53115(9) 0.0350(3) Uani 1 1 d .
C10 C 1.03301(11) 0.51822(18) 0.77692(8) 0.0358(3) Uani 1 1 d .
C11 C 0.95822(11) 0.52904(19) 0.84314(9) 0.0393(3) Uani 1 1 d .
C12 C 0.92451(12) -0.00519(18) 0.65722(10) 0.0415(3) Uani 1 1 d .
H12 H 0.9580 -0.0213 0.7204 0.050 Uiso 1 1 calc R
O3 O 0.86562(12) 0.44857(15) 0.50750(9) 0.0677(4) Uani 1 1 d .
C14 C 1.11558(12) 0.6408(2) 0.77862(10) 0.0442(3) Uani 1 1 d .
H14 H 1.1669 0.6355 0.7350 0.053 Uiso 1 1 calc R
C15 C 0.87545(12) 0.2720(2) 0.79387(10) 0.0420(3) Uani 1 1 d .
O2 O 0.71667(12) 0.33402(17) 0.43269(9) 0.0706(4) Uani 1 1 d .
C17 C 0.85892(13) -0.1223(2) 0.50225(11) 0.0485(4) Uani 1 1 d .
H17 H 0.8490 -0.2139 0.4614 0.058 Uiso 1 1 calc R
C18 C 0.90962(13) -0.14047(19) 0.59593(12) 0.0474(4) Uani 1 1 d .
H18 H 0.9342 -0.2451 0.6183 0.057 Uiso 1 1 calc R
C19 C 0.82321(13) 0.0324(2) 0.46978(10) 0.0457(3) Uani 1 1 d .
H19 H 0.7877 0.0465 0.4070 0.055 Uiso 1 1 calc R
C20 C 1.12238(14) 0.7700(2) 0.84410(12) 0.0525(4) Uani 1 1 d .
H20 H 1.1774 0.8516 0.8441 0.063 Uiso 1 1 calc R
C21 C 0.96466(14) 0.6573(2) 0.90991(11) 0.0507(4) Uani 1 1 d .
H21 H 0.9142 0.6622 0.9543 0.061 Uiso 1 1 calc R
C22 C 1.04667(15) 0.7770(2) 0.90959(12) 0.0549(4) Uani 1 1 d .
H22 H 1.0513 0.8635 0.9539 0.066 Uiso 1 1 calc R

loop_
_atom_site_aniso_label
_atom_site_aniso_U_11
_atom_site_aniso_U_22
_atom_site_aniso_U_33
_atom_site_aniso_U_23
_atom_site_aniso_U_13
_atom_site_aniso_U_12
F2 0.0859(7) 0.0615(6) 0.0341(4) 0.0097(4) 0.0134(4) 0.0154(5)
N1 0.0535(7) 0.0455(7) 0.0311(5) 0.0049(5) -0.0028(5) -0.0028(5)
C3 0.0305(6) 0.0377(6) 0.0288(5) -0.0006(5) 0.0010(4) 0.0027(5)
O1 0.0342(5) 0.0616(7) 0.0499(6) -0.0107(5) 0.0041(4) 0.0101(5)
O4 0.0459(6) 0.0578(7) 0.0445(5) -0.0131(5) 0.0186(4) -0.0027(5)
F1 0.0577(6) 0.0771(7) 0.0752(7) -0.0206(6) 0.0344(5) -0.0242(5)
C7 0.0285(6) 0.0371(7) 0.0309(6) 0.0000(5) 0.0034(4) -0.0004(5)
C1 0.0320(6) 0.0445(7) 0.0287(5) -0.0036(5) 0.0036(4) -0.0015(5)
C9 0.0337(6) 0.0383(7) 0.0323(6) 0.0009(5) 0.0024(5) -0.0036(5)
C10 0.0333(6) 0.0422(7) 0.0298(6) -0.0011(5) -0.0028(5) 0.0026(5)
C11 0.0383(7) 0.0443(8) 0.0339(6) -0.0033(5) 0.0003(5) 0.0051(6)
C12 0.0415(7) 0.0430(8) 0.0389(6) 0.0031(6) 0.0022(5) 0.0056(6)
O3 0.0882(9) 0.0473(7) 0.0604(7) 0.0136(6) -0.0138(6) -0.0186(6)
C14 0.0403(7) 0.0493(8) 0.0406(7) 0.0000(6) -0.0025(5) -0.0033(6)
C15 0.0393(7) 0.0496(8) 0.0391(7) -0.0037(6) 0.0124(5) -0.0022(6)
O2 0.0726(8) 0.0680(9) 0.0606(7) 0.0130(6) -0.0268(6) 0.0028(6)
C17 0.0487(8) 0.0435(8) 0.0539(8) -0.0151(7) 0.0090(6) -0.0061(6)
C18 0.0471(8) 0.0359(7) 0.0596(9) -0.0009(6) 0.0092(7) 0.0032(6)
C19 0.0478(8) 0.0516(9) 0.0359(6) -0.0074(6) 0.0005(6) -0.0075(6)
C20 0.0546(9) 0.0455(8) 0.0518(8) -0.0024(7) -0.0112(7) -0.0050(7)
C21 0.0569(9) 0.0540(9) 0.0410(7) -0.0098(7) 0.0058(6) 0.0126(7)
C22 0.0678(10) 0.0440(8) 0.0476(8) -0.0112(7) -0.0095(7) 0.0088(7)

loop_
_atom_type_symbol
_atom_type_description
_atom_type_scat_dispersion_real
_atom_type_scat_dispersion_imag
_atom_type_scat_source
C C 0.0033 0.0016 'International Tables Vol C Tables 4.2.6.8 and 6.1.1.4'
H H 0.0000 0.0000 'International Tables Vol C Tables 4.2.6.8 and 6.1.1.4'
N N 0.0061 0.0033 'International Tables Vol C Tables 4.2.6.8 and 6.1.1.4'
O O 0.0106 0.0060 'International Tables Vol C Tables 4.2.6.8 and 6.1.1.4'
F F 0.0171 0.0103 'International Tables Vol C Tables 4.2.6.8 and 6.1.1.4'

loop_
_geom_angle_atom_site_label_1
_geom_angle_atom_site_label_2
_geom_angle_atom_site_label_3
_geom_angle
O3 N1 O2 123.00(13)
O3 N1 C9 118.92(11)
O2 N1 C9 118.02(12)
C7 C3 C15 114.98(11)
C7 C3 C1 113.62(10)
C15 C3 C1 108.67(10)
C7 C3 H3 106.3
C15 C3 H3 106.3
C1 C3 H3 106.3
C1 O1 H1 109.5
C15 O4 C11 116.82(10)
C12 C7 C9 115.29(12)
C12 C7 C3 122.16(11)
C9 C7 C3 122.54(11)
O1 C1 C10 112.47(10)
O1 C1 C3 113.61(12)
C10 C1 C3 108.90(10)
O1 C1 H1A 107.2
C10 C1 H1A 107.2
C3 C1 H1A 107.2
C19 C9 C7 123.26(13)
C19 C9 N1 115.44(11)
C7 C9 N1 121.28(11)
C11 C10 C14 118.10(13)
C11 C10 C1 121.10(12)
C14 C10 C1 120.79(12)
C10 C11 C21 121.48(14)
C10 C11 O4 122.63(12)
C21 C11 O4 115.88(13)
C18 C12 C7 121.97(12)
C18 C12 H12 119.0
C7 C12 H12 119.0
C20 C14 C10 121.05(15)
C20 C14 H14 119.5
C10 C14 H14 119.5
F1 C15 O4 105.79(11)
F1 C15 F2 105.75(13)
O4 C15 F2 107.79(11)
F1 C15 C3 112.00(11)
O4 C15 C3 113.25(12)
F2 C15 C3 111.79(11)
C19 C17 C18 119.25(14)
C19 C17 H17 120.4
C18 C17 H17 120.4
C17 C18 C12 120.82(14)
C17 C18 H18 119.6
C12 C18 H18 119.6
C17 C19 C9 119.38(13)
C17 C19 H19 120.3
C9 C19 H19 120.3
C14 C20 C22 119.46(15)
C14 C20 H20 120.3
C22 C20 H20 120.3
C22 C21 C11 119.14(15)
C22 C21 H21 120.4
C11 C21 H21 120.4
C21 C22 C20 120.76(15)
C21 C22 H22 119.6
C20 C22 H22 119.6

loop_
_geom_bond_atom_site_label_1
_geom_bond_atom_site_label_2
_geom_bond_distance
F2 C15 1.3698(18)
N1 O3 1.2166(17)
N1 O2 1.2246(17)
N1 C9 1.4642(18)
C3 C7 1.5142(17)
C3 C15 1.5183(18)
C3 C1 1.5409(17)
C3 H3 0.9800
O1 C1 1.4190(17)
O1 H1 0.8200
O4 C15 1.3683(18)
O4 C11 1.3927(18)
F1 C15 1.3379(17)
C7 C12 1.3875(19)
C7 C9 1.4027(17)
C1 C10 1.5076(18)
C1 H1A 0.9800
C9 C19 1.3802(19)
C10 C11 1.3846(19)
C10 C14 1.394(2)
C11 C21 1.388(2)
C12 C18 1.382(2)
C12 H12 0.9300
C14 C20 1.382(2)
C14 H14 0.9300
C17 C19 1.371(2)
C17 C18 1.376(2)
C17 H17 0.9300
C18 H18 0.9300
C19 H19 0.9300
C20 C22 1.383(3)
C20 H20 0.9300
C21 C22 1.376(3)
C21 H21 0.9300
C22 H22 0.9300
